data_2003000
loop_
_publ_author_name
'Walker, Martina'
'Pohl, Ehmke'
'Herbst-Irmer, Regine'
'Gerlitz, Martin'
'Rohr, J\"urgen'
'Sheldrick, George M.'

_publ_section_title
;
 Absolute configurations of Emycin D, E and F; mimicry of
 centrosymmetric space groups by mixtures of chiral stereoisomers
;
_journal_issue 4
_journal_name_full 'Acta Crystallographica Section B'
_journal_page_first 607
_journal_page_last 616
_journal_paper_doi 10.1107/S0108768199003948
_journal_volume 55
_journal_year 1999
_chemical_formula_sum 'C19 H18 O4'
_chemical_formula_weight 310.33
_chemical_name_common Emycin_E
_chemical_name_systematic
;
 ?
;
_space_group_IT_number 1
_symmetry_cell_setting triclinic
_symmetry_space_group_name_Hall 'P 1'
_symmetry_space_group_name_H-M 'P 1'
_audit_creation_method SHELXL-97
_cell_angle_alpha 72.69(3)
_cell_angle_beta 80.07(3)
_cell_angle_gamma 71.84(3)
_cell_formula_units_Z 2
_cell_length_a 8.075(2)
_cell_length_b 8.871(2)
_cell_length_c 11.606(2)
_cell_measurement_reflns_used 50
_cell_measurement_temperature 153(2)
_cell_measurement_theta_max 12.5
_cell_measurement_theta_min 10
_cell_volume 751.3(3)
_computing_cell_refinement 'DIF4 (Stoe & Cie, 1988a)'
_computing_data_collection 'DIF4 (Stoe & Cie, 1988a)'
_computing_data_reduction 'REDU4 (Stoe & Cie, 1988b)'
_computing_molecular_graphics 'SHELXTL 5.1 (Sheldrick, 1998)'
_computing_publication_material 'SHELXL-97 (Sheldrick, 1997)'
_computing_structure_refinement 'SHELXL-97 (Sheldrick, 1997)'
_computing_structure_solution 'SHELXS90 (Sheldrick, 1990)'
_diffrn_ambient_temperature 153(2)
_diffrn_measured_fraction_theta_full .999
_diffrn_measured_fraction_theta_max .999
_diffrn_measurement_device_type 'Stoe-Siemens-Huber AED2 four-circle'
_diffrn_measurement_method 'profile data from 2theta/omega'
_diffrn_radiation_monochromator graphite
_diffrn_radiation_source 'fine-focus sealed tube'
_diffrn_radiation_type MoK\a
_diffrn_radiation_wavelength 0.71073
_diffrn_reflns_av_R_equivalents 0.0000
_diffrn_reflns_av_sigmaI/netI 0.0491
_diffrn_reflns_limit_h_max 9
_diffrn_reflns_limit_h_min -9
_diffrn_reflns_limit_k_max 10
_diffrn_reflns_limit_k_min -10
_diffrn_reflns_limit_l_max 13
_diffrn_reflns_limit_l_min -13
_diffrn_reflns_number 5336
_diffrn_reflns_theta_full 25.08
_diffrn_reflns_theta_max 25.08
_diffrn_reflns_theta_min 3.11
_diffrn_standards_interval_time 90
_diffrn_standards_number 3
_exptl_absorpt_coefficient_mu 0.096
_exptl_absorpt_correction_type none
_exptl_crystal_colour colourless
_exptl_crystal_density_diffrn 1.372
_exptl_crystal_density_method 'not measured'
_exptl_crystal_description blocks
_exptl_crystal_F_000 328
_exptl_crystal_size_max 0.4
_exptl_crystal_size_mid 0.2
_exptl_crystal_size_min 0.2
_refine_diff_density_max .191
_refine_diff_density_min -.219
_refine_ls_abs_structure_details 'Flack H D (1983), Acta Cryst. A39, 876-881'
_refine_ls_abs_structure_Flack -3(2)
_refine_ls_extinction_method none
_refine_ls_goodness_of_fit_ref 1.033
_refine_ls_hydrogen_treatment mixed
_refine_ls_matrix_type full
_refine_ls_number_parameters 421
_refine_ls_number_reflns 5336
_refine_ls_number_restraints 68
_refine_ls_restrained_S_all 1.027
_refine_ls_R_factor_all 0.0779
_refine_ls_R_factor_gt 0.0526
_refine_ls_shift/su_max 0.000
_refine_ls_shift/su_mean 0.000
_refine_ls_structure_factor_coef Fsqd
_refine_ls_weighting_details 'calc w=1/[\s^2^(Fo^2^)+(0.0300P)^2^+0.8000P] where P=(Fo^2^+2Fc^2^)/3'
_refine_ls_weighting_scheme calc
_refine_ls_wR_factor_ref 0.1178
_reflns_number_gt 4018
_reflns_number_total 5336
_reflns_threshold_expression >2sigma(I)
_cod_data_source_file jz0006.cif
_cod_data_source_block ende3
_cod_original_sg_symbol_H-M P1
_cod_database_code 2003000

loop_
_symmetry_equiv_pos_as_xyz
'x, y, z'

loop_
_atom_site_label
_atom_site_fract_x
_atom_site_fract_y
_atom_site_fract_z
_atom_site_U_iso_or_equiv
_atom_site_adp_type
_atom_site_calc_flag
_atom_site_refinement_flags
_atom_site_occupancy
_atom_site_disorder_assembly
_atom_site_disorder_group
_atom_site_type_symbol
O1 1.2807(5) 0.4671(5) 0.0429(4) 0.0295(11) Uani d D 1 . . O
C1 1.4036(7) 0.4809(6) -0.0336(5) 0.0201(14) Uani d D 1 . . C
C2 1.5307(8) 0.3314(7) -0.0646(6) 0.0276(16) Uani d D 1 . . C
H2A 1.4707 0.2868 -0.1088 0.033 Uiso calc R 1 . . H
H2B 1.5636 0.2469 0.0118 0.033 Uiso calc R 1 . . H
C3 1.6965(7) 0.3589(6) -0.1404(5) 0.0241(14) Uani d D 1 . . C
H3 1.7667 0.3876 -0.0913 0.029 Uiso calc R 1 . . H
C4 1.6411(8) 0.5043(6) -0.2485(5) 0.0252(15) Uani d D 1 . . C
H4A 1.7464 0.5264 -0.3002 0.030 Uiso calc R 1 . . H
H4B 1.5708 0.4772 -0.2974 0.030 Uiso calc R 1 . . H
C4A 1.5353(7) 0.6555(6) -0.2088(5) 0.0205(14) Uani d D 1 . . C
C5 1.5472(8) 0.8096(7) -0.2795(5) 0.0249(15) Uani d D 1 . . C
H5 1.6196 0.8180 -0.3536 0.030 Uiso calc R 1 . . H
C6 1.4557(8) 0.9505(7) -0.2437(5) 0.0268(16) Uani d D 1 . . C
H6 1.4647 1.0547 -0.2934 0.032 Uiso calc R 1 . . H
C6A 1.3507(7) 0.9398(6) -0.1355(5) 0.0224(14) Uani d D 1 . . C
O6A 1.2669(6) 1.0860(5) -0.1085(4) 0.0302(11) Uani d D 1 . . O
H6A 1.2355 1.0691 -0.0340 0.045 Uiso calc R 1 . . H
O7 1.2253(5) 0.9084(5) 0.1095(4) 0.0230(10) Uani d D 1 . . O
C7 1.0646(7) 0.9451(7) 0.1866(5) 0.0234(15) Uani d D 1 . . C
H7A 1.0273 1.0623 0.1871 0.028 Uiso calc R 1 . . H
H7B 1.0791 0.8763 0.2707 0.028 Uiso calc R 1 . . H
C7A 0.9356(6) 0.9053(7) 0.1304(5) 0.0198(14) Uani d D 1 . . C
C8 0.7563(7) 0.9394(7) 0.1510(5) 0.0224(14) Uani d D 1 . . C
O8 0.6749(5) 1.0339(5) 0.2297(4) 0.0271(11) Uani d D 1 . . O
H8 0.5873 1.0035 0.2673 0.041 Uiso calc R 1 . . H
C9 0.6665(7) 0.8842(7) 0.0879(5) 0.0233(14) Uani d D 1 . . C
H9 0.5424 0.9103 0.0990 0.028 Uiso calc R 1 . . H
C10 0.7589(7) 0.7904(7) 0.0081(5) 0.0233(15) Uani d D 1 . . C
H10 0.6962 0.7534 -0.0350 0.028 Uiso calc R 1 . . H
C11 0.9392(7) 0.7496(7) -0.0099(5) 0.0207(14) Uani d D 1 . . C
H11 1.0014 0.6827 -0.0625 0.025 Uiso calc R 1 . . H
C11A 1.0262(7) 0.8097(6) 0.0515(5) 0.0194(14) Uani d D 1 . . C
C12 1.2195(7) 0.7798(6) 0.0567(5) 0.0220(14) Uani d D 1 . . C
H12 1.2656 0.6702 0.1140 0.026 Uiso calc R 1 . . H
C12A 1.3320(7) 0.7887(6) -0.0617(5) 0.0179(13) Uani d D 1 . . C
C12B 1.4251(7) 0.6461(6) -0.1007(5) 0.0197(14) Uani d D 1 . . C
C13 1.8066(6) 0.2064(5) -0.1797(4) 0.0375(10) Uani d D 1 . . C
H13A 1.8426 0.1161 -0.1079 0.056 Uiso calc R 1 . . H
H13B 1.9107 0.2294 -0.2306 0.056 Uiso calc R 1 . . H
H13C 1.7377 0.1752 -0.2258 0.056 Uiso calc R 1 . . H
O1' 0.4082(5) 0.9157(5) 0.3601(4) 0.0307(12) Uani d D 1 . . O
C1' 0.2874(7) 0.9032(6) 0.4390(5) 0.0227(15) Uani d D 1 . . C
C2' 0.1687(8) 1.0571(7) 0.4683(6) 0.0289(15) Uani d D 1 . . C
H2'1 0.1362 1.1401 0.3912 0.035 Uiso calc R 1 . . H
H2'2 0.2355 1.1001 0.5089 0.035 Uiso calc R 1 . . H
C3' 0.0010(8) 1.0407(7) 0.5484(5) 0.0290(15) Uani d D 1 . . C
H3' -0.0473 1.1394 0.5815 0.035 Uiso calc R 1 . . H
C4' 0.0481(8) 0.8894(6) 0.6540(5) 0.0294(16) Uani d D 1 . . C
H4'1 0.1197 0.9095 0.7061 0.035 Uiso calc R 1 . . H
H4'2 -0.0607 0.8722 0.7032 0.035 Uiso calc R 1 . . H
C4A' 0.1476(7) 0.7354(6) 0.6153(5) 0.0232(14) Uani d D 1 . . C
C5' 0.1312(8) 0.5834(6) 0.6852(5) 0.0254(15) Uani d D 1 . . C
H5' 0.0546 0.5779 0.7573 0.030 Uiso calc R 1 . . H
C6' 0.2213(7) 0.4417(7) 0.6538(5) 0.0241(15) Uani d D 1 . . C
H6' 0.2095 0.3392 0.7051 0.029 Uiso calc R 1 . . H
C6A' 0.3311(7) 0.4465(6) 0.5467(5) 0.0230(15) Uani d D 1 . . C
O6A' 0.4175(6) 0.2993(5) 0.5210(4) 0.0312(11) Uani d D 1 . . O
H6A' 0.4616 0.3161 0.4488 0.047 Uiso calc R 1 . . H
O7' 0.4586(5) 0.4714(5) 0.3001(4) 0.0248(11) Uani d D 1 . . O
C7' 0.6191(7) 0.4354(8) 0.2212(5) 0.0235(15) Uani d D 1 . . C
H7'1 0.6034 0.5042 0.1371 0.028 Uiso calc R 1 . . H
H7'2 0.6577 0.3181 0.2208 0.028 Uiso calc R 1 . . H
C7A' 0.7461(6) 0.4774(7) 0.2773(5) 0.0194(14) Uani d D 1 . . C
C8' 0.9270(7) 0.4403(7) 0.2552(5) 0.0210(14) Uani d D 1 . . C
O8' 1.0052(5) 0.3514(5) 0.1721(4) 0.0297(11) Uani d D 1 . . O
H8' 1.1052 0.3645 0.1477 0.045 Uiso calc R 1 . . H
C9' 1.0184(8) 0.4946(7) 0.3180(6) 0.0271(16) Uani d D 1 . . C
H9' 1.1421 0.4709 0.3041 0.033 Uiso calc R 1 . . H
C10' 0.9298(7) 0.5836(8) 0.4010(6) 0.0268(15) Uani d D 1 . . C
H10' 0.9936 0.6182 0.4450 0.032 Uiso calc R 1 . . H
C11' 0.7483(7) 0.6224(7) 0.4203(5) 0.0230(14) Uani d D 1 . . C
H11' 0.6871 0.6843 0.4764 0.028 Uiso calc R 1 . . H
C1A' 0.6598(6) 0.5693(7) 0.3566(5) 0.0182(14) Uani d D 1 . . C
C12' 0.4650(6) 0.6015(6) 0.3522(5) 0.0184(13) Uani d D 1 . . C
H12' 0.4200 0.7106 0.2941 0.022 Uiso calc R 1 . . H
C2A' 0.3508(7) 0.5956(6) 0.4709(5) 0.0211(14) Uani d D 1 . . C
C2B' 0.2613(7) 0.7408(6) 0.5084(5) 0.0193(13) Uani d D 1 . . C
C13' -0.1375(5) 1.0327(5) 0.4774(4) 0.0336(10) Uani d D 1 . . C
H13D -0.2477 1.0364 0.5289 0.050 Uiso calc R 1 . . H
H13E -0.0980 0.9302 0.4522 0.050 Uiso calc R 1 . . H
H13F -0.1556 1.1264 0.4056 0.050 Uiso calc R 1 . . H

loop_
_atom_site_aniso_label
_atom_site_aniso_U_11
_atom_site_aniso_U_22
_atom_site_aniso_U_33
_atom_site_aniso_U_12
_atom_site_aniso_U_13
_atom_site_aniso_U_23
O1 0.023(2) 0.027(2) 0.037(3) -0.012(2) 0.007(2) -0.007(2)
C1 0.016(3) 0.025(3) 0.019(3) -0.006(3) -0.004(3) -0.003(3)
C2 0.035(4) 0.015(3) 0.027(3) -0.004(3) 0.004(3) -0.005(2)
C3 0.025(3) 0.024(3) 0.022(3) -0.005(2) 0.005(2) -0.010(2)
C4 0.029(4) 0.023(3) 0.020(3) -0.008(3) 0.001(3) -0.001(2)
C4A 0.017(3) 0.025(3) 0.019(3) -0.006(3) -0.002(3) -0.005(3)
C5 0.027(4) 0.032(4) 0.018(3) -0.015(3) 0.005(3) -0.006(3)
C6 0.025(3) 0.021(3) 0.032(4) -0.008(3) -0.001(3) -0.003(3)
C6A 0.018(3) 0.020(3) 0.029(4) -0.004(3) -0.007(3) -0.006(3)
O6A 0.031(3) 0.023(2) 0.032(3) -0.0052(19) -0.003(2) -0.003(2)
O7 0.025(2) 0.026(2) 0.025(2) -0.010(2) -0.003(2) -0.0131(19)
C7 0.023(4) 0.022(3) 0.029(4) -0.009(3) 0.003(3) -0.011(3)
C7A 0.022(3) 0.019(3) 0.017(3) -0.005(3) -0.001(3) -0.004(3)
C8 0.019(3) 0.018(3) 0.028(4) -0.005(3) -0.003(3) -0.003(3)
O8 0.020(2) 0.029(2) 0.034(3) -0.0098(19) 0.008(2) -0.013(2)
C9 0.016(3) 0.030(4) 0.021(3) -0.009(3) -0.003(3) 0.001(3)
C10 0.026(3) 0.025(3) 0.022(3) -0.013(3) -0.006(3) -0.001(3)
C11 0.026(3) 0.019(3) 0.019(3) -0.009(3) -0.002(3) -0.007(3)
C11A 0.023(4) 0.014(3) 0.019(3) -0.005(3) -0.002(3) 0.001(3)
C12 0.023(4) 0.018(3) 0.023(4) -0.005(3) -0.001(3) -0.005(3)
C12A 0.017(3) 0.020(3) 0.018(3) -0.007(3) -0.005(3) -0.003(3)
C12B 0.016(3) 0.023(3) 0.021(3) -0.006(3) -0.004(3) -0.005(3)
C13 0.036(2) 0.028(2) 0.038(2) -0.0018(19) 0.0075(19) -0.0074(19)
O1' 0.030(3) 0.025(2) 0.034(3) -0.011(2) 0.008(2) -0.006(2)
C1' 0.021(3) 0.028(4) 0.024(4) -0.010(3) -0.003(3) -0.008(3)
C2' 0.027(3) 0.029(3) 0.031(4) -0.011(3) 0.004(3) -0.009(3)
C3' 0.031(3) 0.025(3) 0.029(3) -0.006(2) 0.001(3) -0.007(2)
C4' 0.030(4) 0.037(4) 0.024(4) -0.009(3) 0.005(3) -0.016(3)
C4A' 0.024(3) 0.027(3) 0.021(4) -0.009(3) -0.006(3) -0.007(3)
C5' 0.024(3) 0.027(3) 0.021(4) -0.006(3) -0.002(3) 0.000(3)
C6' 0.028(3) 0.027(3) 0.017(3) -0.013(3) -0.006(3) 0.003(3)
C6A' 0.020(3) 0.020(3) 0.026(4) -0.004(3) -0.003(3) -0.002(3)
O6A' 0.037(3) 0.018(2) 0.033(3) -0.006(2) 0.008(2) -0.005(2)
O7' 0.014(2) 0.031(3) 0.031(3) -0.009(2) 0.004(2) -0.012(2)
C7' 0.018(3) 0.034(4) 0.018(3) -0.005(3) 0.004(3) -0.010(3)
C7A' 0.018(3) 0.016(3) 0.023(3) -0.007(3) -0.002(3) 0.000(3)
C8' 0.022(3) 0.014(3) 0.022(3) -0.003(3) 0.003(3) -0.002(3)
O8' 0.021(2) 0.024(2) 0.045(3) -0.008(2) 0.011(2) -0.016(2)
C9' 0.017(3) 0.018(3) 0.044(4) -0.006(3) -0.002(3) -0.001(3)
C10' 0.023(3) 0.030(3) 0.029(4) -0.009(3) -0.007(3) -0.005(3)
C11' 0.021(3) 0.022(3) 0.023(3) -0.006(3) -0.003(3) 0.000(3)
C1A' 0.013(3) 0.021(3) 0.019(3) -0.005(3) 0.001(3) -0.003(3)
C12' 0.014(3) 0.019(3) 0.023(4) -0.004(3) -0.003(3) -0.008(3)
C2A' 0.011(3) 0.027(3) 0.023(4) -0.004(3) -0.001(3) -0.007(3)
C2B' 0.015(3) 0.021(3) 0.020(3) -0.005(3) -0.003(3) -0.003(3)
C13' 0.028(2) 0.034(2) 0.032(2) -0.0066(18) 0.0002(18) -0.0026(18)

loop_
_atom_type_symbol
_atom_type_description
_atom_type_scat_dispersion_real
_atom_type_scat_dispersion_imag
_atom_type_scat_source
C C .0033 .0016 'International Tables Vol C Tables 4.2.6.8 and 6.1.1.4'
H H .0000 .0000 'International Tables Vol C Tables 4.2.6.8 and 6.1.1.4'
O O .0106 .0060 'International Tables Vol C Tables 4.2.6.8 and 6.1.1.4'

loop_
_geom_angle_atom_site_label_1
_geom_angle_atom_site_label_2
_geom_angle_atom_site_label_3
_geom_angle
O1 C1 C12B 120.6(5)
O1 C1 C2 120.2(5)
C12B C1 C2 119.1(4)
C1 C2 C3 115.4(5)
C2 C3 C13 111.6(4)
C2 C3 C4 107.0(5)
C13 C3 C4 111.7(4)
C4A C4 C3 111.3(5)
C5 C4A C12B 118.5(5)
C5 C4A C4 119.8(5)
C12B C4A C4 121.7(5)
C6 C5 C4A 121.2(5)
C5 C6 C6A 120.0(5)
O6A C6A C6 115.2(5)
O6A C6A C12A 123.4(5)
C6 C6A C12A 121.4(5)
C7 O7 C12 107.4(4)
O7 C7 C7A 103.9(4)
C8 C7A C11A 120.3(5)
C8 C7A C7 130.8(5)
C11A C7A C7 108.8(4)
O8 C8 C7A 117.5(5)
O8 C8 C9 123.2(5)
C7A C8 C9 119.3(5)
C8 C9 C10 119.7(5)
C11 C10 C9 121.7(5)
C10 C11 C11A 117.7(5)
C11 C11A C7A 121.3(5)
C11 C11A C12 130.3(5)
C7A C11A C12 108.2(4)
O7 C12 C12A 110.0(4)
O7 C12 C11A 103.0(4)
C12A C12 C11A 116.8(5)
C6A C12A C12B 117.8(5)
C6A C12A C12 120.4(4)
C12B C12A C12 121.8(4)
C4A C12B C12A 121.2(5)
C4A C12B C1 116.8(4)
C12A C12B C1 122.0(4)
O1' C1' C2B' 121.8(5)
O1' C1' C2' 118.1(5)
C2B' C1' C2' 120.1(5)
C1' C2' C3' 116.3(5)
C4' C3' C2' 108.0(5)
C4' C3' C13' 111.9(5)
C2' C3' C13' 111.9(5)
C4A' C4' C3' 113.5(5)
C5' C4A' C2B' 118.0(5)
C5' C4A' C4' 120.6(5)
C2B' C4A' C4' 121.4(5)
C6' C5' C4A' 122.1(5)
C5' C6' C6A' 120.2(5)
O6A' C6A' C2A' 122.4(5)
O6A' C6A' C6' 117.0(5)
C2A' C6A' C6' 120.6(5)
C7' O7' C12' 107.3(4)
O7' C7' C7A' 102.8(4)
C1A' C7A' C8' 120.6(5)
C1A' C7A' C7' 110.5(4)
C8' C7A' C7' 128.8(5)
O8' C8' C9' 123.7(5)
O8' C8' C7A' 117.8(5)
C9' C8' C7A' 118.5(5)
C10' C9' C8' 120.3(5)
C9' C10' C11' 120.5(6)
C1A' C11' C10' 118.5(5)
C7A' C1A' C11' 121.5(5)
C7A' C1A' C12' 108.0(4)
C11' C1A' C12' 130.4(5)
O7' C12' C1A' 102.3(4)
O7' C12' C2A' 110.2(4)
C1A' C12' C2A' 117.5(5)
C6A' C2A' C2B' 118.0(5)
C6A' C2A' C12' 120.7(4)
C2B' C2A' C12' 121.3(5)
C4A' C2B' C2A' 121.0(5)
C4A' C2B' C1' 117.3(4)
C2A' C2B' C1' 121.7(5)

loop_
_geom_bond_atom_site_label_1
_geom_bond_atom_site_label_2
_geom_bond_distance
O1 C1 1.222(6)
C1 C12B 1.489(6)
C1 C2 1.499(6)
C2 C3 1.516(7)
C3 C13 1.518(6)
C3 C4 1.519(7)
C4 C4A 1.503(6)
C4A C5 1.393(6)
C4A C12B 1.404(6)
C5 C6 1.381(7)
C6 C6A 1.385(7)
C6A O6A 1.364(6)
C6A C12A 1.397(6)
O7 C7 1.449(6)
O7 C12 1.462(6)
C7 C7A 1.495(7)
C7A C8 1.376(6)
C7A C11A 1.392(6)
C8 O8 1.369(6)
C8 C9 1.386(6)
C9 C10 1.393(7)
C10 C11 1.380(7)
C11 C11A 1.385(6)
C11A C12 1.509(6)
C12 C12A 1.507(6)
C12A C12B 1.414(6)
O1' C1' 1.226(6)
C1' C2B' 1.485(6)
C1' C2' 1.499(7)
C2' C3' 1.526(7)
C3' C4' 1.520(7)
C3' C13' 1.529(7)
C4' C4A' 1.507(6)
C4A' C5' 1.385(7)
C4A' C2B' 1.408(6)
C5' C6' 1.362(7)
C6' C6A' 1.395(6)
C6A' O6A' 1.369(6)
C6A' C2A' 1.393(6)
O7' C7' 1.459(6)
O7' C12' 1.471(6)
C7' C7A' 1.492(7)
C7A' C1A' 1.367(6)
C7A' C8' 1.389(6)
C8' O8' 1.373(6)
C8' C9' 1.387(7)
C9' C10' 1.387(7)
C10' C11' 1.391(7)
C11' C1A' 1.370(7)
C1A' C12' 1.516(6)
C12' C2A' 1.516(6)
C2A' C2B' 1.420(6)
